data_4029554
loop_
_publ_author_name
'Dey, Sanjeev K.'
'Lightner, David A.'

_publ_section_title
;
 Toward an amphiphilic bilirubin: the crystal structure of a bilirubin
 e-isomer.
;
_journal_issue 7
_journal_name_full 'The Journal of organic chemistry'
_journal_page_first 2704
_journal_page_last 2714
_journal_paper_doi 10.1021/jo702593x
_journal_volume 73
_journal_year 2008
_chemical_formula_sum 'C96.5 H115 Cl N12 O30'
_chemical_formula_weight 1958.45
_chemical_name_systematic
;
 ?
;
_space_group_IT_number 15
_symmetry_cell_setting monoclinic
_symmetry_space_group_name_Hall '-C 2yc'
_symmetry_space_group_name_H-M 'C 1 2/c 1'
_atom_sites_solution_hydrogens geom
_atom_sites_solution_primary direct
_atom_sites_solution_secondary difmap
_audit_creation_method SHELXL-97
_cell_angle_alpha 90.00
_cell_angle_beta 94.3940(10)
_cell_angle_gamma 90.00
_cell_formula_units_Z 8
_cell_length_a 33.8740(15)
_cell_length_b 15.4808(7)
_cell_length_c 38.1685(17)
_cell_measurement_reflns_used 5915
_cell_measurement_temperature 100(2)
_cell_measurement_theta_max 19.03
_cell_measurement_theta_min 2.20
_cell_volume 19956.6(15)
_computing_cell_refinement 'Bruker SMART'
_computing_data_collection 'Bruker SMART'
_computing_data_reduction 'Bruker SAINT'
_computing_molecular_graphics 'Bruker SHELXTL'
_computing_publication_material 'Bruker SHELXTL'
_computing_structure_refinement 'SHELXL-97 (Sheldrick, 1997)'
_computing_structure_solution 'SHELXS-97 (Sheldrick, 1990)'
_diffrn_ambient_temperature 100(2)
_diffrn_measured_fraction_theta_full 0.999
_diffrn_measured_fraction_theta_max 0.999
_diffrn_measurement_device_type 'CCD area detector'
_diffrn_measurement_method 'phi and omega scans'
_diffrn_radiation_monochromator graphite
_diffrn_radiation_source 'fine-focus sealed tube'
_diffrn_radiation_type MoK\a
_diffrn_radiation_wavelength 0.71073
_diffrn_reflns_av_R_equivalents 0.1051
_diffrn_reflns_av_sigmaI/netI 0.0651
_diffrn_reflns_limit_h_max 36
_diffrn_reflns_limit_h_min -36
_diffrn_reflns_limit_k_max 16
_diffrn_reflns_limit_k_min -16
_diffrn_reflns_limit_l_max 41
_diffrn_reflns_limit_l_min -41
_diffrn_reflns_number 82608
_diffrn_reflns_theta_full 22.50
_diffrn_reflns_theta_max 22.50
_diffrn_reflns_theta_min 1.77
_exptl_absorpt_coefficient_mu 0.123
_exptl_absorpt_correction_type none
_exptl_crystal_colour yellow
_exptl_crystal_density_diffrn 1.304
_exptl_crystal_density_meas 0
_exptl_crystal_density_method 'not measured'
_exptl_crystal_description block
_exptl_crystal_F_000 8280
_exptl_crystal_size_max 0.38
_exptl_crystal_size_mid 0.126
_exptl_crystal_size_min 0.095
_refine_diff_density_max 2.528
_refine_diff_density_min -0.344
_refine_diff_density_rms 0.112
_refine_ls_extinction_coef 0.00029(10)
_refine_ls_extinction_expression Fc^*^=kFc[1+0.001xFc^2^\l^3^/sin(2\q)]^-1/4^
_refine_ls_extinction_method SHELXL
_refine_ls_goodness_of_fit_ref 1.225
_refine_ls_hydrogen_treatment mixed
_refine_ls_matrix_type full
_refine_ls_number_parameters 1262
_refine_ls_number_reflns 13031
_refine_ls_number_restraints 0
_refine_ls_restrained_S_all 1.225
_refine_ls_R_factor_all 0.1506
_refine_ls_R_factor_gt 0.0984
_refine_ls_shift/su_max 0.029
_refine_ls_shift/su_mean 0.002
_refine_ls_structure_factor_coef Fsqd
_refine_ls_weighting_details 'calc w=1/[\s^2^(Fo^2^)+(0.2000P)^2^+0.0000P] where P=(Fo^2^+2Fc^2^)/3'
_refine_ls_weighting_scheme calc
_refine_ls_wR_factor_gt 0.3061
_refine_ls_wR_factor_ref 0.3358
_reflns_number_gt 8037
_reflns_number_total 13031
_reflns_threshold_expression >2sigma(I)
_cod_data_source_file jo702593x-file003.cif
_cod_data_source_block skd185m
_cod_depositor_comments
;
The following automatic conversions were performed:

'_symmetry_cell_setting' value 'Monoclinic' changed to 'monoclinic'
according to
/usr/data/users/saulius/automatic-downloads/retrospective/ACS/lib/dictionaries/cif_core.dic
dictionary named 'cif_core.dic' version 2.4.2 from 2011-04-26.

Automatic conversion script
Id: cif_fix_values 2281 2013-09-26 08:29:07Z andrius 
;
_cod_original_sg_symbol_H-M C2/c
_cod_original_formula_sum 'C96.50 H115 Cl N12 O30'
_cod_database_code 4029554

loop_
_symmetry_equiv_pos_as_xyz
'x, y, z'
'-x, y, -z+1/2'
'x+1/2, y+1/2, z'
'-x+1/2, y+1/2, -z+1/2'
'-x, -y, -z'
'x, -y, z-1/2'
'-x+1/2, -y+1/2, -z'
'x+1/2, -y+1/2, z-1/2'

loop_
_atom_site_label
_atom_site_type_symbol
_atom_site_fract_x
_atom_site_fract_y
_atom_site_fract_z
_atom_site_U_iso_or_equiv
_atom_site_adp_type
_atom_site_occupancy
_atom_site_symmetry_multiplicity
_atom_site_calc_flag
_atom_site_refinement_flags
N24A N 0.22027(18) 0.8525(4) 0.22030(15) 0.0522(16) Uani 1 1 d .
H1DA H 0.1952 0.8389 0.2159 0.063 Uiso 1 1 calc R
C82A C 0.3150(2) 0.8259(6) 0.29778(18) 0.065(2) Uani 1 1 d .
H2DA H 0.3381 0.7982 0.3100 0.098 Uiso 1 1 calc R
H2DB H 0.2908 0.7967 0.3041 0.098 Uiso 1 1 calc R
H2DC H 0.3141 0.8868 0.3047 0.098 Uiso 1 1 calc R
O2A1 O 0.05710(18) 1.3277(4) 0.25709(15) 0.0719(17) Uani 1 1 d .
N22A N 0.06104(16) 0.9688(4) 0.21405(14) 0.0411(14) Uani 1 1 d .
H2FA H 0.0623 1.0217 0.2058 0.049 Uiso 1 1 calc R
C2A2 C 0.0785(3) 1.3412(6) 0.2280(2) 0.070(3) Uani 1 1 d .
H2FB H 0.0789 1.4030 0.2225 0.105 Uiso 1 1 calc R
H2FC H 0.0661 1.3093 0.2079 0.105 Uiso 1 1 calc R
H2FD H 0.1057 1.3206 0.2331 0.105 Uiso 1 1 calc R
O3A1 O 0.07732(16) 1.1483(3) 0.22290(14) 0.0590(14) Uani 1 1 d .
N23A N 0.15021(16) 0.9383(3) 0.17773(14) 0.0384(14) Uani 1 1 d .
H2DD H 0.1523 0.8958 0.1931 0.046 Uiso 1 1 calc R
C3A2 C 0.1169(3) 1.1287(6) 0.2286(2) 0.068(3) Uani 1 1 d .
H3FA H 0.1271 1.1104 0.2064 0.102 Uiso 1 1 calc R
H3FB H 0.1203 1.0818 0.2458 0.102 Uiso 1 1 calc R
H3FC H 0.1314 1.1799 0.2375 0.102 Uiso 1 1 calc R
O24A O 0.04271(14) 1.2444(3) 0.14585(13) 0.0532(13) Uani 1 1 d .
H8DE H 0.0242 1.2464 0.1592 0.080 Uiso 1 1 calc R
C72A C 0.3436(2) 0.9788(5) 0.2253(2) 0.056(2) Uani 1 1 d .
H3DA H 0.3581 1.0296 0.2179 0.084 Uiso 1 1 calc R
H3DB H 0.3549 0.9266 0.2156 0.084 Uiso 1 1 calc R
H3DC H 0.3458 0.9752 0.2510 0.084 Uiso 1 1 calc R
O8A5 O 0.14917(14) 0.7691(3) 0.21008(13) 0.0514(13) Uani 1 1 d .
N21B N 0.28301(14) 0.7465(3) 0.97292(13) 0.0329(13) Uani 1 1 d .
H1EA H 0.2811 0.7031 0.9876 0.039 Uiso 1 1 calc R
N24B N 0.0540(2) 0.9646(6) 0.88919(19) 0.072(2) Uani 1 1 d .
H1CA H 0.0662 0.9148 0.8875 0.087 Uiso 1 1 calc R
C13A C 0.1653(2) 1.0519(4) 0.14622(17) 0.0391(17) Uani 1 1 d .
O25A O 0.03529(14) 1.1006(3) 0.15222(13) 0.0510(13) Uani 1 1 d .
C19A C 0.2464(2) 0.8045(5) 0.24061(19) 0.0493(19) Uani 1 1 d .
O19A O 0.23843(15) 0.7349(3) 0.25523(14) 0.0593(14) Uani 1 1 d .
N21A N 0.02534(16) 1.1411(4) 0.30128(15) 0.0427(14) Uani 1 1 d .
H1FA H 0.0140 1.1163 0.3187 0.051 Uiso 1 1 calc R
C8A2 C 0.0983(2) 0.6810(5) 0.2313(2) 0.053(2) Uani 1 1 d .
H8FA H 0.0900 0.6804 0.2556 0.063 Uiso 1 1 calc R
H8FB H 0.0986 0.6204 0.2230 0.063 Uiso 1 1 calc R
O1A O 0.01244(13) 1.2842(3) 0.31440(13) 0.0470(12) Uani 1 1 d .
N22C N 0.26869(18) 0.5073(4) 0.94700(14) 0.0452(15) Uani 1 1 d .
H2BA H 0.2892 0.5335 0.9579 0.054 Uiso 1 1 calc R
C8A1 C 0.0680(2) 0.7319(5) 0.2080(2) 0.0507(19) Uani 1 1 d .
H8FC H 0.0755 0.7283 0.1835 0.061 Uiso 1 1 calc R
H8FD H 0.0419 0.7035 0.2089 0.061 Uiso 1 1 calc R
O81A O 0.31783(14) 0.8199(3) 0.25975(11) 0.0475(12) Uani 1 1 d .
C1A C 0.0279(2) 1.2283(5) 0.29673(18) 0.0426(18) Uani 1 1 d .
O71A O 0.30285(13) 0.9860(3) 0.21286(12) 0.0433(12) Uani 1 1 d .
C2A C 0.0507(2) 1.2417(5) 0.26649(19) 0.051(2) Uani 1 1 d .
O81B O -0.01873(19) 1.1004(6) 0.9239(2) 0.120(3) Uani 1 1 d .
C7A1 C 0.0437(2) 0.8047(5) 0.28084(18) 0.0491(19) Uani 1 1 d .
H7FA H 0.0275 0.8385 0.2961 0.074 Uiso 1 1 calc R
H7FB H 0.0685 0.7878 0.2941 0.074 Uiso 1 1 calc R
H7FC H 0.0292 0.7529 0.2727 0.074 Uiso 1 1 calc R
C7C1 C 0.1939(2) 0.4685(5) 0.87283(18) 0.052(2) Uani 1 1 d .
H7BA H 0.1928 0.5259 0.8620 0.078 Uiso 1 1 calc R
H7BB H 0.1674 0.4514 0.8787 0.078 Uiso 1 1 calc R
H7BC H 0.2039 0.4266 0.8564 0.078 Uiso 1 1 calc R
C6A C 0.05183(19) 0.9493(5) 0.24745(17) 0.0401(17) Uani 1 1 d .
O71B O 0.0394(2) 1.1864(6) 0.8755(2) 0.105(3) Uani 1 1 d .
C12A C 0.1251(2) 1.0271(4) 0.13640(17) 0.0392(17) Uani 1 1 d .
O25B O 0.24929(14) 0.8240(3) 0.82667(12) 0.0526(13) Uani 1 1 d .
C22A C 0.0833(2) 1.1572(5) 0.11423(19) 0.0487(19) Uani 1 1 d .
H8DA H 0.1060 1.1925 0.1236 0.058 Uiso 1 1 calc R
H8DB H 0.0730 1.1832 0.0916 0.058 Uiso 1 1 calc R
O24B O 0.30265(15) 0.9030(3) 0.81482(12) 0.0554(14) Uani 1 1 d .
H8CD H 0.3155 0.8600 0.8086 0.083 Uiso 1 1 calc R
C18A C 0.2841(2) 0.8504(5) 0.24148(17) 0.0418(17) Uani 1 1 d .
N21C N 0.30169(18) 0.7132(4) 0.86948(14) 0.0487(16) Uani 1 1 d .
H1BA H 0.2831 0.7299 0.8535 0.058 Uiso 1 1 calc R
O2C1 O 0.39911(16) 0.7183(4) 0.91271(14) 0.0683(16) Uani 1 1 d .
C8A C 0.0635(2) 0.8252(5) 0.21718(18) 0.0427(18) Uani 1 1 d .
O19B O 0.00838(18) 0.9162(6) 0.92463(18) 0.096(2) Uani 1 1 d .
C5A C 0.04155(19) 1.0082(5) 0.27331(18) 0.0406(17) Uani 1 1 d .
H5FA H 0.0317 0.9823 0.2935 0.049 Uiso 1 1 calc R
O8B4 O 0.03275(16) 0.7515(5) 0.91732(16) 0.0818(19) Uani 1 1 d .
H8EE H 0.0270 0.8043 0.9172 0.123 Uiso 1 1 calc R
C31A C 0.1875(2) 1.1235(4) 0.12957(19) 0.0458(18) Uani 1 1 d .
H7DA H 0.2158 1.1189 0.1370 0.069 Uiso 1 1 calc R
H7DB H 0.1775 1.1794 0.1370 0.069 Uiso 1 1 calc R
H7DC H 0.1837 1.1186 0.1039 0.069 Uiso 1 1 calc R
C23A C 0.0515(2) 1.1625(5) 0.13946(19) 0.0455(18) Uani 1 1 d .
C3A C 0.0591(2) 1.1636(5) 0.25320(18) 0.0473(19) Uani 1 1 d .
C16A C 0.2379(2) 0.9255(4) 0.20735(17) 0.0379(17) Uani 1 1 d .
O8A4 O 0.16423(16) 0.6853(3) 0.25731(13) 0.0575(14) Uani 1 1 d .
H8FE H 0.1872 0.7038 0.2551 0.086 Uiso 1 1 calc R
C21A C 0.0982(2) 1.0658(5) 0.10698(18) 0.0461(18) Uani 1 1 d .
H8DC H 0.0751 1.0274 0.1023 0.055 Uiso 1 1 calc R
H8DD H 0.1127 1.0674 0.0854 0.055 Uiso 1 1 calc R
N23B N 0.12178(18) 0.9103(4) 0.84218(15) 0.0488(16) Uani 1 1 d .
H2CA H 0.1064 0.8813 0.8555 0.059 Uiso 1 1 calc R
O24C O 0.36229(14) 0.6689(3) 1.03626(12) 0.0498(13) Uani 1 1 d .
H8AE H 0.3541 0.7053 1.0211 0.075 Uiso 1 1 calc R
C8A3 C 0.1397(2) 0.7172(5) 0.2317(2) 0.052(2) Uani 1 1 d .
O25C O 0.30742(14) 0.5977(3) 1.01577(12) 0.0436(12) Uani 1 1 d .
C17A C 0.2790(2) 0.9217(4) 0.22150(17) 0.0392(17) Uani 1 1 d .
C7A C 0.05294(19) 0.8583(5) 0.24982(18) 0.0429(18) Uani 1 1 d .
C10A C 0.0804(2) 0.9035(5) 0.15853(17) 0.0437(18) Uani 1 1 d .
H10A H 0.0587 0.9299 0.1433 0.052 Uiso 1 1 calc R
H10B H 0.0852 0.8449 0.1494 0.052 Uiso 1 1 calc R
C15A C 0.2202(2) 0.9883(4) 0.18658(17) 0.0389(17) Uani 1 1 d .
H5DA H 0.2371 1.0346 0.1812 0.047 Uiso 1 1 calc R
C9A C 0.0681(2) 0.8966(5) 0.19509(19) 0.0439(18) Uani 1 1 d .
C11A C 0.1171(2) 0.9568(4) 0.15682(17) 0.0409(17) Uani 1 1 d .
C4A C 0.04339(19) 1.0953(5) 0.27431(17) 0.0397(17) Uani 1 1 d .
N23C N 0.31480(15) 0.3253(3) 0.98091(13) 0.0357(13) Uani 1 1 d .
H2AA H 0.3016 0.3046 0.9620 0.043 Uiso 1 1 calc R
O71C O 0.43500(14) 0.1527(3) 0.93523(12) 0.0509(13) Uani 1 1 d .
C14A C 0.1804(2) 0.9958(4) 0.17154(16) 0.0385(17) Uani 1 1 d .
C12C C 0.3292(2) 0.3993(4) 1.03007(17) 0.0407(17) Uani 1 1 d .
C21C C 0.3247(2) 0.4561(5) 1.06132(18) 0.052(2) Uani 1 1 d .
H8AA H 0.3316 0.4219 1.0828 0.062 Uiso 1 1 calc R
H8AB H 0.2964 0.4723 1.0615 0.062 Uiso 1 1 calc R
O1C O 0.34796(16) 0.8177(4) 0.85948(13) 0.0594(14) Uani 1 1 d .
O81C O 0.39144(15) 0.0852(4) 0.86514(14) 0.0637(15) Uani 1 1 d .
O8B5 O 0.06767(15) 0.7954(4) 0.87381(14) 0.0613(15) Uani 1 1 d .
N24C N 0.33209(16) 0.1919(3) 0.92532(14) 0.0377(14) Uani 1 1 d .
H1AA H 0.3098 0.2134 0.9320 0.045 Uiso 1 1 calc R
O8C4 O 0.23647(14) 0.1995(3) 0.87964(13) 0.0505(13) Uani 1 1 d .
H8BE H 0.2594 0.1785 0.8807 0.076 Uiso 1 1 calc R
C7B1 C 0.1478(2) 0.5977(4) 0.93484(17) 0.0419(17) Uani 1 1 d .
H7EA H 0.1718 0.5798 0.9490 0.063 Uiso 1 1 calc R
H7EB H 0.1355 0.5473 0.9229 0.063 Uiso 1 1 calc R
H7EC H 0.1291 0.6237 0.9502 0.063 Uiso 1 1 calc R
O19C O 0.30640(14) 0.1275(3) 0.87388(12) 0.0451(12) Uani 1 1 d .
C72B C 0.0059(4) 1.2432(12) 0.8832(5) 0.220(11) Uani 1 1 d .
H3CA H 0.0156 1.3022 0.8874 0.329 Uiso 1 1 calc R
H3CB H -0.0062 1.2219 0.9040 0.329 Uiso 1 1 calc R
H3CC H -0.0139 1.2430 0.8630 0.329 Uiso 1 1 calc R
O8C5 O 0.25329(13) 0.2276(3) 0.93599(12) 0.0479(13) Uani 1 1 d .
C82B C -0.0137(4) 1.0978(12) 0.9603(4) 0.170(8) Uani 1 1 d .
H2CB H -0.0313 1.1399 0.9702 0.255 Uiso 1 1 calc R
H2CC H 0.0139 1.1118 0.9680 0.255 Uiso 1 1 calc R
H2CD H -0.0200 1.0398 0.9685 0.255 Uiso 1 1 calc R
O3B1 O 0.24513(13) 0.8876(3) 0.90518(11) 0.0408(12) Uani 1 1 d .
C2C2 C 0.4079(3) 0.8024(7) 0.9265(3) 0.086(3) Uani 1 1 d .
H2BB H 0.4366 0.8115 0.9281 0.129 Uiso 1 1 calc R
H2BC H 0.3981 0.8074 0.9499 0.129 Uiso 1 1 calc R
H2BD H 0.3950 0.8459 0.9109 0.129 Uiso 1 1 calc R
O2B1 O 0.32863(14) 0.9349(3) 0.94020(12) 0.0459(12) Uani 1 1 d .
C17B C 0.0362(3) 1.1039(7) 0.8857(3) 0.070(3) Uani 1 1 d .
C19B C 0.0230(3) 0.9790(8) 0.9075(3) 0.070(3) Uani 1 1 d .
C31B C 0.1596(3) 1.1052(5) 0.8013(3) 0.079(3) Uani 1 1 d .
H7CA H 0.1692 1.1432 0.8207 0.118 Uiso 1 1 calc R
H7CB H 0.1358 1.1301 0.7892 0.118 Uiso 1 1 calc R
H7CC H 0.1802 1.0991 0.7848 0.118 Uiso 1 1 calc R
C18B C 0.0123(3) 1.0655(9) 0.9072(3) 0.088(4) Uani 1 1 d .
O1B O 0.34608(13) 0.7939(3) 0.99209(11) 0.0389(11) Uani 1 1 d .
C82C C 0.3775(3) 0.0008(5) 0.8581(3) 0.072(3) Uani 1 1 d .
H2AB H 0.3894 -0.0218 0.8373 0.108 Uiso 1 1 calc R
H2AC H 0.3486 0.0018 0.8537 0.108 Uiso 1 1 calc R
H2AD H 0.3849 -0.0363 0.8784 0.108 Uiso 1 1 calc R
C8B2 C 0.0662(2) 0.6477(6) 0.8858(2) 0.063(2) Uani 1 1 d .
H8EA H 0.0424 0.6171 0.8756 0.075 Uiso 1 1 calc R
H8EB H 0.0740 0.6205 0.9088 0.075 Uiso 1 1 calc R
C22B C 0.2408(2) 0.9487(5) 0.7889(2) 0.064(2) Uani 1 1 d .
H8CA H 0.2545 0.9565 0.7671 0.076 Uiso 1 1 calc R
H8CB H 0.2413 1.0050 0.8013 0.076 Uiso 1 1 calc R
O3C1 O 0.34246(15) 0.5761(4) 0.93811(12) 0.0586(15) Uani 1 1 d .
C3C2 C 0.3804(2) 0.5780(6) 0.9580(2) 0.066(2) Uani 1 1 d .
H3BA H 0.3820 0.5304 0.9749 0.100 Uiso 1 1 calc R
H3BB H 0.3836 0.6331 0.9705 0.100 Uiso 1 1 calc R
H3BC H 0.4015 0.5717 0.9419 0.100 Uiso 1 1 calc R
N22B N 0.19121(15) 0.7618(3) 0.87994(13) 0.0345(13) Uani 1 1 d .
H2EA H 0.2089 0.8008 0.8752 0.041 Uiso 1 1 calc R
C8B3 C 0.0562(2) 0.7347(7) 0.8916(2) 0.060(2) Uani 1 1 d .
C16B C 0.0643(3) 1.0417(6) 0.8731(2) 0.060(2) Uani 1 1 d .
C15B C 0.0929(3) 1.0593(6) 0.8527(2) 0.062(2) Uani 1 1 d .
H5CA H 0.0957 1.1185 0.8469 0.074 Uiso 1 1 calc R
C8C2 C 0.1907(2) 0.2745(5) 0.9105(2) 0.053(2) Uani 1 1 d .
H8BA H 0.1705 0.2298 0.9141 0.064 Uiso 1 1 calc R
H8BB H 0.1839 0.3013 0.8872 0.064 Uiso 1 1 calc R
C2C C 0.3595(2) 0.7031(6) 0.90305(19) 0.055(2) Uani 1 1 d .
C5C C 0.2652(2) 0.5932(5) 0.89089(18) 0.0467(19) Uani 1 1 d .
H5BA H 0.2468 0.6060 0.8715 0.056 Uiso 1 1 calc R
C1C C 0.3371(2) 0.7520(6) 0.87522(19) 0.052(2) Uani 1 1 d .
C23B C 0.2637(2) 0.8847(5) 0.8118(2) 0.053(2) Uani 1 1 d .
C21B C 0.1978(2) 0.9254(5) 0.7787(2) 0.059(2) Uani 1 1 d .
H8CC H 0.1900 0.9039 0.7559 0.071 Uiso 1 1 calc R
C2B2 C 0.3420(2) 0.9857(5) 0.9709(2) 0.055(2) Uani 1 1 d .
H2EB H 0.3604 1.0306 0.9641 0.083 Uiso 1 1 calc R
H2EC H 0.3556 0.9479 0.9886 0.083 Uiso 1 1 calc R
H2ED H 0.3192 1.0127 0.9808 0.083 Uiso 1 1 calc R
C13C C 0.3633(2) 0.3508(4) 1.02226(16) 0.0401(17) Uani 1 1 d .
C8B1 C 0.10010(19) 0.6346(5) 0.86125(18) 0.0466(19) Uani 1 1 d .
H8EC H 0.1046 0.5720 0.8582 0.056 Uiso 1 1 calc R
H8ED H 0.0919 0.6593 0.8379 0.056 Uiso 1 1 calc R
C8C1 C 0.1887(2) 0.3438(6) 0.93896(19) 0.057(2) Uani 1 1 d .
H8BC H 0.1616 0.3681 0.9377 0.069 Uiso 1 1 calc R
H8BD H 0.1938 0.3162 0.9623 0.069 Uiso 1 1 calc R
C72C C 0.4612(2) 0.1014(5) 0.91592(19) 0.052(2) Uani 1 1 d .
H3AA H 0.4876 0.1005 0.9285 0.078 Uiso 1 1 calc R
H3AB H 0.4630 0.1264 0.8925 0.078 Uiso 1 1 calc R
H3AC H 0.4510 0.0423 0.9136 0.078 Uiso 1 1 calc R
C10C C 0.2582(2) 0.4128(5) 0.99786(17) 0.0482(19) Uani 1 1 d .
H10C H 0.2544 0.4618 1.0139 0.058 Uiso 1 1 calc R
H10D H 0.2401 0.3659 1.0040 0.058 Uiso 1 1 calc R
C9C C 0.2469(2) 0.4416(5) 0.96058(17) 0.0452(19) Uani 1 1 d .
C14B C 0.1210(3) 1.0004(5) 0.8376(2) 0.059(2) Uani 1 1 d .
C11B C 0.1500(2) 0.8742(5) 0.82289(18) 0.0433(18) Uani 1 1 d .
C13B C 0.1500(2) 1.0180(5) 0.8157(2) 0.053(2) Uani 1 1 d .
C7C C 0.2212(2) 0.4708(5) 0.90576(17) 0.0422(18) Uani 1 1 d .
C8C C 0.2179(2) 0.4170(5) 0.93608(17) 0.0427(18) Uani 1 1 d .
C17C C 0.39669(19) 0.1548(4) 0.92325(17) 0.0377(17) Uani 1 1 d .
C31C C 0.4016(2) 0.3490(5) 1.04351(18) 0.0506(19) Uani 1 1 d .
H7AA H 0.4175 0.3006 1.0359 0.076 Uiso 1 1 calc R
H7AB H 0.3969 0.3418 1.0684 0.076 Uiso 1 1 calc R
H7AC H 0.4157 0.4033 1.0404 0.076 Uiso 1 1 calc R
C8C3 C 0.2297(2) 0.2323(5) 0.91000(19) 0.0424(18) Uani 1 1 d .
C2B C 0.30395(19) 0.8681(4) 0.94741(17) 0.0377(17) Uani 1 1 d .
C6C C 0.2525(2) 0.5249(5) 0.91313(17) 0.0426(18) Uani 1 1 d .
C3B2 C 0.2594(2) 0.9685(4) 0.89205(19) 0.0447(18) Uani 1 1 d .
H3EA H 0.2397 0.9920 0.8744 0.067 Uiso 1 1 calc R
H3EB H 0.2844 0.9587 0.8813 0.067 Uiso 1 1 calc R
H3EC H 0.2637 1.0095 0.9115 0.067 Uiso 1 1 calc R
C19C C 0.3353(2) 0.1438(4) 0.89505(17) 0.0387(17) Uani 1 1 d .
C18C C 0.3765(2) 0.1227(5) 0.89450(18) 0.0428(18) Uani 1 1 d .
C4B C 0.25413(18) 0.7685(4) 0.94604(16) 0.0327(15) Uani 1 1 d .
C4C C 0.2979(2) 0.6419(5) 0.89234(17) 0.0460(19) Uani 1 1 d .
C11C C 0.2998(2) 0.3814(4) 1.00384(17) 0.0389(17) Uani 1 1 d .
C1B C 0.3144(2) 0.8014(4) 0.97334(17) 0.0363(16) Uani 1 1 d .
C14C C 0.35346(19) 0.3052(4) 0.99141(16) 0.0355(16) Uani 1 1 d .
C10B C 0.1535(2) 0.7776(4) 0.82209(17) 0.0406(17) Uani 1 1 d .
H10E H 0.1292 0.7532 0.8099 0.049 Uiso 1 1 calc R
H10F H 0.1761 0.7617 0.8084 0.049 Uiso 1 1 calc R
C8B C 0.13832(19) 0.6764(4) 0.87523(17) 0.0390(17) Uani 1 1 d .
C15C C 0.37817(19) 0.2498(4) 0.97249(17) 0.0354(16) Uani 1 1 d .
H5AA H 0.4050 0.2469 0.9817 0.042 Uiso 1 1 calc R
C9B C 0.15960(18) 0.7381(4) 0.85790(16) 0.0352(16) Uani 1 1 d .
C7B C 0.15831(19) 0.6620(4) 0.90830(15) 0.0338(15) Uani 1 1 d .
C3B C 0.26814(18) 0.8475(4) 0.93092(16) 0.0342(16) Uani 1 1 d .
C22C C 0.3489(2) 0.5375(5) 1.06336(18) 0.053(2) Uani 1 1 d .
H8AC H 0.3467 0.5641 1.0867 0.064 Uiso 1 1 calc R
H8AD H 0.3770 0.5221 1.0616 0.064 Uiso 1 1 calc R
C16C C 0.36941(18) 0.2016(4) 0.94395(16) 0.0341(16) Uani 1 1 d .
C6B C 0.19140(18) 0.7156(4) 0.91093(16) 0.0316(15) Uani 1 1 d .
C5B C 0.22169(18) 0.7173(4) 0.93894(16) 0.0315(15) Uani 1 1 d .
H5EA H 0.2187 0.6740 0.9562 0.038 Uiso 1 1 calc R
C3C C 0.3362(2) 0.6385(6) 0.9139(2) 0.054(2) Uani 1 1 d .
C12B C 0.1684(2) 0.9370(5) 0.80497(19) 0.051(2) Uani 1 1 d .
C23C C 0.3373(2) 0.6027(4) 1.03585(18) 0.0413(17) Uani 1 1 d .
Cl1S Cl -0.01785(12) 0.5141(2) 0.33484(10) 0.0526(10) Uani 0.50 1 d P
Cl2S Cl 0.04674(14) 0.5480(3) 0.29218(16) 0.0875(17) Uani 0.50 1 d P
C1S C 0.0066(4) 0.4870(9) 0.2985(4) 0.047(4) Uani 0.50 1 d P
H1SA H 0.0150 0.4259 0.3006 0.056 Uiso 0.50 1 calc PR
H1SB H -0.0122 0.4918 0.2774 0.056 Uiso 0.50 1 calc PR

loop_
_atom_site_aniso_label
_atom_site_aniso_U_11
_atom_site_aniso_U_22
_atom_site_aniso_U_33
_atom_site_aniso_U_23
_atom_site_aniso_U_13
_atom_site_aniso_U_12
N24A 0.051(4) 0.051(4) 0.052(4) 0.016(3) -0.009(3) 0.001(3)
C82A 0.055(5) 0.105(7) 0.034(4) 0.008(4) -0.003(4) 0.011(5)
O2A1 0.086(4) 0.059(4) 0.074(4) -0.021(3) 0.027(3) -0.032(3)
N22A 0.041(3) 0.043(4) 0.037(3) 0.001(3) -0.009(3) -0.003(3)
C2A2 0.066(6) 0.068(6) 0.073(6) 0.021(5) -0.010(5) -0.018(5)
O3A1 0.054(4) 0.063(4) 0.059(4) -0.011(3) 0.000(3) -0.010(3)
N23A 0.042(3) 0.036(3) 0.036(3) 0.007(3) -0.002(3) 0.002(3)
C3A2 0.069(6) 0.073(6) 0.058(5) -0.032(5) -0.018(4) 0.025(5)
O24A 0.051(3) 0.042(3) 0.067(3) 0.007(3) 0.004(3) 0.007(2)
C72A 0.037(4) 0.055(5) 0.075(6) -0.002(4) 0.000(4) 0.005(4)
O8A5 0.053(3) 0.052(3) 0.049(3) 0.017(3) -0.001(2) -0.005(3)
N21B 0.029(3) 0.041(3) 0.029(3) 0.006(2) -0.003(2) 0.002(3)
N24B 0.048(5) 0.101(6) 0.066(5) -0.005(5) -0.007(4) 0.014(4)
C13A 0.045(4) 0.034(4) 0.038(4) -0.002(3) 0.005(3) 0.010(3)
O25A 0.049(3) 0.048(3) 0.056(3) 0.003(3) 0.004(2) -0.002(3)
C19A 0.052(5) 0.049(5) 0.045(4) 0.011(4) -0.008(4) 0.004(4)
O19A 0.060(3) 0.055(3) 0.062(3) 0.019(3) -0.009(3) -0.001(3)
N21A 0.036(3) 0.048(4) 0.042(3) 0.003(3) -0.004(3) 0.003(3)
C8A2 0.049(5) 0.041(4) 0.068(5) -0.004(4) 0.006(4) -0.006(4)
O1A 0.037(3) 0.048(3) 0.054(3) -0.009(3) -0.005(2) -0.005(2)
N22C 0.058(4) 0.050(4) 0.027(3) 0.001(3) -0.003(3) 0.021(3)
C8A1 0.054(5) 0.049(5) 0.049(5) -0.002(4) 0.007(4) -0.012(4)
O81A 0.049(3) 0.061(3) 0.032(3) 0.005(2) 0.000(2) 0.008(2)
C1A 0.034(4) 0.051(5) 0.040(4) 0.002(4) -0.011(3) -0.007(4)
O71A 0.036(3) 0.051(3) 0.042(3) 0.004(2) 0.000(2) 0.003(2)
C2A 0.053(5) 0.047(5) 0.051(5) -0.009(4) 0.001(4) -0.016(4)
O81B 0.055(4) 0.181(8) 0.120(6) -0.087(6) -0.016(4) 0.028(5)
C7A1 0.045(4) 0.055(5) 0.047(4) 0.004(4) 0.001(3) -0.007(4)
C7C1 0.045(5) 0.072(6) 0.038(4) 0.012(4) 0.004(3) 0.014(4)
C6A 0.035(4) 0.049(5) 0.034(4) 0.002(4) -0.011(3) -0.004(3)
O71B 0.102(6) 0.108(6) 0.098(5) -0.043(5) -0.036(4) 0.044(5)
C12A 0.044(4) 0.041(4) 0.033(4) -0.002(3) 0.006(3) 0.005(3)
O25B 0.054(3) 0.060(3) 0.043(3) 0.017(3) -0.002(2) -0.018(3)
C22A 0.043(4) 0.052(5) 0.050(4) 0.008(4) 0.000(4) 0.008(4)
O24B 0.059(4) 0.067(4) 0.040(3) 0.002(3) 0.005(2) -0.008(3)
C18A 0.041(4) 0.052(5) 0.031(4) 0.004(4) -0.005(3) 0.003(4)
N21C 0.054(4) 0.056(4) 0.035(3) 0.003(3) -0.003(3) 0.005(3)
O2C1 0.044(3) 0.105(5) 0.056(3) -0.014(3) 0.005(3) 0.016(3)
C8A 0.038(4) 0.043(4) 0.047(4) 0.001(4) -0.003(3) -0.007(3)
O19B 0.049(4) 0.156(7) 0.082(5) -0.045(5) 0.001(3) 0.001(4)
C5A 0.033(4) 0.052(5) 0.035(4) 0.003(4) -0.008(3) 0.004(3)
O8B4 0.052(4) 0.123(6) 0.074(4) -0.007(4) 0.021(3) -0.015(4)
C31A 0.047(4) 0.043(4) 0.048(4) 0.010(3) 0.003(3) 0.007(3)
C23A 0.045(5) 0.043(5) 0.047(4) 0.007(4) -0.010(4) 0.002(4)
C3A 0.038(4) 0.066(5) 0.038(4) -0.010(4) 0.009(3) -0.013(4)
C16A 0.040(4) 0.040(4) 0.034(4) 0.001(3) 0.003(3) -0.003(3)
O8A4 0.059(3) 0.055(3) 0.057(3) 0.014(3) -0.006(3) -0.006(3)
C21A 0.047(4) 0.050(5) 0.040(4) 0.000(3) -0.003(3) 0.008(4)
N23B 0.061(4) 0.043(4) 0.040(3) 0.002(3) -0.012(3) 0.008(3)
O24C 0.053(3) 0.047(3) 0.047(3) -0.005(2) -0.011(2) 0.011(3)
C8A3 0.055(5) 0.047(5) 0.054(5) -0.007(4) 0.007(4) 0.002(4)
O25C 0.047(3) 0.040(3) 0.042(3) 0.001(2) -0.005(2) 0.006(2)
C17A 0.043(4) 0.042(4) 0.033(4) -0.002(3) 0.004(3) 0.004(3)
C7A 0.033(4) 0.055(5) 0.039(4) 0.002(4) -0.007(3) -0.002(3)
C10A 0.052(5) 0.041(4) 0.036(4) -0.002(3) -0.007(3) -0.001(4)
C15A 0.045(4) 0.039(4) 0.033(4) -0.005(3) 0.006(3) -0.003(3)
C9A 0.042(4) 0.042(4) 0.047(4) -0.010(4) -0.005(3) -0.003(3)
C11A 0.049(5) 0.043(4) 0.030(4) -0.004(3) -0.003(3) 0.004(4)
C4A 0.030(4) 0.051(5) 0.036(4) -0.004(4) -0.011(3) -0.004(3)
N23C 0.039(3) 0.042(3) 0.025(3) 0.000(3) -0.006(2) 0.007(3)
O71C 0.036(3) 0.069(3) 0.048(3) -0.012(3) 0.003(2) 0.003(2)
C14A 0.041(4) 0.044(4) 0.030(4) -0.001(3) 0.003(3) 0.007(3)
C12C 0.057(5) 0.034(4) 0.031(4) 0.005(3) 0.000(3) 0.010(3)
C21C 0.070(5) 0.052(5) 0.033(4) 0.008(4) -0.005(4) 0.019(4)
O1C 0.064(4) 0.068(4) 0.046(3) 0.001(3) 0.006(3) -0.009(3)
O81C 0.049(3) 0.082(4) 0.061(4) -0.016(3) 0.009(3) -0.011(3)
O8B5 0.052(3) 0.077(4) 0.053(3) -0.003(3) -0.006(3) 0.010(3)
N24C 0.034(3) 0.042(3) 0.037(3) 0.005(3) 0.000(3) 0.001(3)
O8C4 0.045(3) 0.061(3) 0.044(3) 0.005(3) -0.005(2) -0.002(2)
C7B1 0.042(4) 0.047(4) 0.037(4) 0.001(3) 0.004(3) -0.004(3)
O19C 0.044(3) 0.048(3) 0.042(3) -0.002(2) -0.007(2) -0.011(2)
C72B 0.121(12) 0.196(17) 0.33(3) -0.127(18) -0.063(14) 0.111(12)
O8C5 0.038(3) 0.061(3) 0.045(3) 0.010(2) 0.001(2) 0.003(2)
C82B 0.070(8) 0.27(2) 0.176(15) -0.124(15) 0.032(9) -0.006(10)
O3B1 0.041(3) 0.040(3) 0.040(3) 0.007(2) -0.004(2) -0.005(2)
C2C2 0.042(5) 0.134(10) 0.083(7) -0.013(7) 0.002(5) -0.017(6)
O2B1 0.046(3) 0.050(3) 0.041(3) 0.007(2) -0.005(2) -0.015(2)
C17B 0.055(6) 0.091(8) 0.060(6) -0.027(6) -0.019(5) 0.030(6)
C19B 0.033(5) 0.102(8) 0.075(6) -0.021(6) 0.016(5) -0.007(5)
C31B 0.105(8) 0.046(5) 0.083(7) 0.019(5) -0.009(6) -0.003(5)
C18B 0.047(6) 0.126(10) 0.089(8) -0.055(7) -0.013(6) 0.030(6)
O1B 0.033(3) 0.044(3) 0.038(3) -0.003(2) -0.007(2) 0.002(2)
C82C 0.063(6) 0.058(6) 0.096(7) -0.027(5) 0.013(5) -0.006(5)
C8B2 0.047(5) 0.086(7) 0.054(5) 0.015(5) -0.003(4) -0.011(5)
C22B 0.061(5) 0.065(6) 0.063(5) 0.026(4) -0.008(4) -0.009(4)
O3C1 0.056(3) 0.081(4) 0.038(3) 0.010(3) 0.001(2) 0.031(3)
C3C2 0.059(5) 0.085(6) 0.053(5) -0.015(5) -0.013(4) 0.031(5)
N22B 0.037(3) 0.038(3) 0.027(3) 0.006(3) -0.004(2) 0.002(3)
C8B3 0.037(5) 0.088(7) 0.054(5) 0.020(5) -0.003(4) -0.011(5)
C16B 0.060(6) 0.076(6) 0.041(5) 0.001(5) -0.020(4) 0.009(5)
C15B 0.068(6) 0.071(6) 0.043(5) 0.001(4) -0.018(4) 0.020(5)
C8C2 0.039(5) 0.066(5) 0.054(5) 0.014(4) 0.000(4) 0.004(4)
C2C 0.049(5) 0.077(6) 0.039(4) -0.007(4) 0.009(4) 0.017(5)
C5C 0.056(5) 0.048(5) 0.036(4) -0.005(4) -0.001(4) 0.018(4)
C1C 0.052(5) 0.066(6) 0.038(4) -0.012(4) 0.010(4) 0.003(4)
C23B 0.052(5) 0.063(5) 0.043(4) -0.002(4) -0.004(4) -0.017(4)
C21B 0.066(6) 0.065(5) 0.043(4) 0.019(4) -0.012(4) -0.022(4)
C2B2 0.064(5) 0.035(4) 0.066(5) -0.001(4) -0.004(4) -0.012(4)
C13C 0.048(4) 0.044(4) 0.027(4) 0.003(3) -0.003(3) -0.006(4)
C8B1 0.037(4) 0.065(5) 0.038(4) 0.011(4) 0.001(3) -0.008(4)
C8C1 0.042(5) 0.090(6) 0.041(4) 0.026(4) 0.004(3) 0.015(4)
C72C 0.041(4) 0.063(5) 0.051(5) -0.006(4) 0.006(4) 0.007(4)
C10C 0.058(5) 0.052(5) 0.036(4) 0.014(4) 0.007(3) 0.017(4)
C9C 0.054(5) 0.049(5) 0.033(4) 0.011(4) 0.008(4) 0.022(4)
C14B 0.065(6) 0.062(6) 0.047(5) 0.004(4) -0.018(4) 0.000(5)
C11B 0.045(4) 0.046(5) 0.037(4) 0.003(4) -0.012(3) 0.004(4)
C13B 0.060(5) 0.037(4) 0.059(5) 0.009(4) -0.013(4) -0.003(4)
C7C 0.037(4) 0.054(5) 0.036(4) 0.000(4) 0.006(3) 0.018(4)
C8C 0.041(4) 0.054(5) 0.034(4) 0.006(4) 0.003(3) 0.019(4)
C17C 0.026(4) 0.048(4) 0.039(4) 0.000(3) 0.002(3) -0.005(3)
C31C 0.054(5) 0.055(5) 0.042(4) -0.007(4) -0.001(4) 0.005(4)
C8C3 0.047(5) 0.044(4) 0.035(4) 0.013(4) -0.003(4) -0.008(3)
C2B 0.036(4) 0.044(4) 0.033(4) 0.003(3) 0.004(3) -0.002(3)
C6C 0.056(5) 0.043(4) 0.029(4) 0.002(3) 0.006(3) 0.020(4)
C3B2 0.047(4) 0.038(4) 0.049(4) 0.015(3) 0.000(3) -0.002(3)
C19C 0.050(5) 0.033(4) 0.033(4) 0.002(3) 0.006(3) -0.009(3)
C18C 0.045(5) 0.046(4) 0.039(4) -0.009(3) 0.011(3) -0.003(3)
C4B 0.029(4) 0.040(4) 0.029(4) -0.002(3) 0.005(3) 0.004(3)
C4C 0.055(5) 0.058(5) 0.024(4) 0.001(4) 0.003(3) 0.020(4)
C11C 0.050(4) 0.039(4) 0.027(4) 0.011(3) 0.000(3) 0.011(3)
C1B 0.034(4) 0.042(4) 0.034(4) -0.003(3) 0.007(3) 0.000(3)
C14C 0.037(4) 0.036(4) 0.033(4) 0.005(3) 0.002(3) 0.000(3)
C10B 0.039(4) 0.045(4) 0.037(4) 0.003(3) -0.004(3) 0.011(3)
C8B 0.033(4) 0.048(4) 0.036(4) -0.002(3) -0.001(3) 0.004(3)
C15C 0.031(4) 0.035(4) 0.039(4) 0.009(3) -0.002(3) -0.002(3)
C9B 0.030(4) 0.041(4) 0.033(4) 0.003(3) -0.006(3) 0.000(3)
C7B 0.037(4) 0.039(4) 0.025(3) 0.002(3) 0.003(3) 0.004(3)
C3B 0.031(4) 0.036(4) 0.035(4) 0.006(3) -0.003(3) 0.004(3)
C22C 0.077(6) 0.046(5) 0.035(4) -0.008(4) -0.006(4) 0.019(4)
C16C 0.030(4) 0.041(4) 0.031(4) 0.005(3) -0.004(3) -0.006(3)
C6B 0.032(4) 0.036(4) 0.027(4) 0.001(3) 0.003(3) 0.004(3)
C5B 0.031(4) 0.035(4) 0.029(3) 0.002(3) 0.004(3) 0.007(3)
C3C 0.050(5) 0.074(6) 0.041(4) -0.013(4) 0.012(4) 0.021(5)
C12B 0.059(5) 0.052(5) 0.039(4) 0.009(4) -0.014(4) -0.003(4)
C23C 0.048(5) 0.037(4) 0.037(4) -0.009(3) -0.006(4) 0.010(4)
Cl1S 0.061(2) 0.043(2) 0.057(2) 0.0052(18) 0.0270(19) 0.0050(18)
Cl2S 0.063(3) 0.047(3) 0.160(5) 0.012(3) 0.050(3) -0.017(2)
C1S 0.052(9) 0.050(9) 0.044(8) -0.006(7) 0.039(7) -0.017(7)

loop_
_atom_type_symbol
_atom_type_description
_atom_type_scat_dispersion_real
_atom_type_scat_dispersion_imag
_atom_type_scat_source
C C 0.0033 0.0016 'International Tables Vol C Tables 4.2.6.8 and 6.1.1.4'
H H 0.0000 0.0000 'International Tables Vol C Tables 4.2.6.8 and 6.1.1.4'
N N 0.0061 0.0033 'International Tables Vol C Tables 4.2.6.8 and 6.1.1.4'
O O 0.0106 0.0060 'International Tables Vol C Tables 4.2.6.8 and 6.1.1.4'
Cl Cl 0.1484 0.1585 'International Tables Vol C Tables 4.2.6.8 and 6.1.1.4'

loop_
_geom_angle_atom_site_label_1
_geom_angle_atom_site_label_2
_geom_angle_atom_site_label_3
_geom_angle
C19A N24A C16A 111.7(6)
C2A2 O2A1 C2A 116.7(6)
C9A N22A C6A 112.0(6)
C3A O3A1 C3A2 113.7(6)
C11A N23A C14A 110.5(5)
C1B N21B C4B 111.0(5)
C19B N24B C16B 108.8(9)
C14A C13A C12A 107.9(6)
C14A C13A C31A 126.5(6)
C12A C13A C31A 125.5(6)
O19A C19A N24A 124.9(7)
O19A C19A C18A 128.9(6)
N24A C19A C18A 106.2(6)
C1A N21A C4A 111.4(6)
C8A3 C8A2 C8A1 113.4(6)
C9C N22C C6C 108.0(6)
C8A C8A1 C8A2 116.0(6)
C18A O81A C82A 111.4(5)
O1A C1A N21A 126.1(7)
O1A C1A C2A 127.3(7)
N21A C1A C2A 106.5(7)
C17A O71A C72A 116.5(5)
C3A C2A O2A1 135.5(7)
C3A C2A C1A 108.2(7)
O2A1 C2A C1A 116.2(7)
C18B O81B C82B 114.3(9)
N22A C6A C5A 126.6(6)
N22A C6A C7A 105.8(6)
C5A C6A C7A 127.5(7)
C17B O71B C72B 115.3(12)
C11A C12A C13A 106.8(6)
C11A C12A C21A 126.7(6)
C13A C12A C21A 126.3(6)
C23A C22A C21A 115.5(6)
C17A C18A O81A 129.5(6)
C17A C18A C19A 108.1(6)
O81A C18A C19A 122.4(6)
C1C N21C C4C 111.6(6)
C2C O2C1 C2C2 115.1(6)
C9A C8A C7A 106.8(6)
C9A C8A C8A1 126.9(6)
C7A C8A C8A1 126.2(6)
C4A C5A C6A 130.8(7)
O25A C23A O24A 124.2(7)
O25A C23A C22A 125.2(7)
O24A C23A C22A 110.6(7)
C2A C3A O3A1 126.4(7)
C2A C3A C4A 110.2(6)
O3A1 C3A C4A 123.3(7)
C15A C16A N24A 127.2(6)
C15A C16A C17A 127.6(6)
N24A C16A C17A 105.1(6)
C12A C21A C22A 114.8(6)
C11B N23B C14B 110.3(7)
O8A5 C8A3 O8A4 124.3(7)
O8A5 C8A3 C8A2 122.2(7)
O8A4 C8A3 C8A2 113.5(7)
O71A C17A C18A 133.9(6)
O71A C17A C16A 117.2(6)
C18A C17A C16A 108.8(6)
C6A C7A C8A 108.1(6)
C6A C7A C7A1 126.6(7)
C8A C7A C7A1 125.2(7)
C9A C10A C11A 112.0(5)
C16A C15A C14A 130.6(7)
N22A C9A C8A 107.2(6)
N22A C9A C10A 120.7(6)
C8A C9A C10A 132.0(6)
N23A C11A C12A 108.0(6)
N23A C11A C10A 120.7(6)
C12A C11A C10A 131.3(6)
C5A C4A N21A 119.7(6)
C5A C4A C3A 136.7(7)
N21A C4A C3A 103.5(6)
C11C N23C C14C 110.5(5)
C17C O71C C72C 117.2(5)
C13A C14A N23A 106.8(6)
C13A C14A C15A 128.6(7)
N23A C14A C15A 124.3(6)
C11C C12C C13C 107.0(6)
C11C C12C C21C 125.5(6)
C13C C12C C21C 127.5(6)
C12C C21C C22C 116.4(6)
C18C O81C C82C 113.8(6)
C19C N24C C16C 110.6(6)
C3B O3B1 C3B2 117.3(5)
C2B O2B1 C2B2 113.8(5)
C18B C17B O71B 131.9(10)
C18B C17B C16B 110.4(10)
O71B C17B C16B 117.6(11)
O19B C19B N24B 119.4(10)
O19B C19B C18B 128.3(10)
N24B C19B C18B 112.1(10)
C17B C18B O81B 128.9(12)
C17B C18B C19B 105.2(9)
O81B C18B C19B 125.7(13)
C8B3 C8B2 C8B1 114.6(7)
C23B C22B C21B 115.8(7)
C3C O3C1 C3C2 115.8(7)
C9B N22B C6B 110.0(5)
O8B5 C8B3 O8B4 119.0(9)
O8B5 C8B3 C8B2 123.4(8)
O8B4 C8B3 C8B2 117.6(8)
C15B C16B N24B 130.9(9)
C15B C16B C17B 125.8(10)
N24B C16B C17B 103.2(9)
C16B C15B C14B 129.3(9)
C8C3 C8C2 C8C1 113.9(6)
C3C C2C O2C1 128.2(7)
C3C C2C C1C 108.6(7)
O2C1 C2C C1C 122.8(8)
C4C C5C C6C 132.2(7)
O1C C1C N21C 125.2(7)
O1C C1C C2C 127.7(8)
N21C C1C C2C 107.1(7)
O25B C23B O24B 123.2(7)
O25B C23B C22B 125.1(7)
O24B C23B C22B 111.7(7)
C12B C21B C22B 118.5(7)
C14C C13C C12C 107.4(6)
C14C C13C C31C 126.7(6)
C12C C13C C31C 125.9(6)
C8B C8B1 C8B2 112.7(6)
C8C C8C1 C8C2 114.2(6)
C11C C10C C9C 114.1(6)
C8C C9C N22C 109.1(6)
C8C C9C C10C 133.1(7)
N22C C9C C10C 117.8(7)
C13B C14B N23B 105.4(7)
C13B C14B C15B 129.5(8)
N23B C14B C15B 125.1(8)
N23B C11B C12B 110.0(7)
N23B C11B C10B 118.6(7)
C12B C11B C10B 131.1(7)
C14B C13B C12B 109.9(7)
C14B C13B C31B 126.0(8)
C12B C13B C31B 123.8(8)
C6C C7C C8C 107.3(6)
C6C C7C C7C1 127.3(7)
C8C C7C C7C1 125.4(7)
C9C C8C C7C 107.1(7)
C9C C8C C8C1 127.0(6)
C7C C8C C8C1 125.8(6)
O71C C17C C18C 133.4(6)
O71C C17C C16C 117.7(6)
C18C C17C C16C 108.9(6)
O8C5 C8C3 O8C4 123.2(7)
O8C5 C8C3 C8C2 123.0(7)
O8C4 C8C3 C8C2 113.8(6)
C3B C2B O2B1 128.2(6)
C3B C2B C1B 108.1(6)
O2B1 C2B C1B 123.5(6)
C7C C6C N22C 108.5(6)
C7C C6C C5C 126.2(6)
N22C C6C C5C 125.2(7)
O19C C19C N24C 122.7(6)
O19C C19C C18C 131.3(6)
N24C C19C C18C 105.9(6)
C17C C18C O81C 128.3(6)
C17C C18C C19C 109.7(6)
O81C C18C C19C 121.4(6)
C5B C4B N21B 120.7(6)
C5B C4B C3B 134.0(6)
N21B C4B C3B 105.3(5)
C5C C4C N21C 121.7(6)
C5C C4C C3C 133.6(7)
N21C C4C C3C 104.7(7)
N23C C11C C12C 108.1(6)
N23C C11C C10C 120.3(6)
C12C C11C C10C 131.6(6)
O1B C1B N21B 125.9(6)
O1B C1B C2B 127.5(6)
N21B C1B C2B 106.6(6)
N23C C14C C13C 107.0(6)
N23C C14C C15C 124.7(6)
C13C C14C C15C 128.3(6)
C9B C10B C11B 113.2(6)
C9B C8B C7B 107.7(6)
C9B C8B C8B1 126.0(6)
C7B C8B C8B1 126.3(6)
C16C C15C C14C 130.1(6)
N22B C9B C8B 107.6(5)
N22B C9B C10B 120.1(6)
C8B C9B C10B 132.3(6)
C6B C7B C8B 107.5(6)
C6B C7B C7B1 125.8(6)
C8B C7B C7B1 126.6(6)
O3B1 C3B C2B 132.1(6)
O3B1 C3B C4B 119.2(5)
C2B C3B C4B 108.7(5)
C23C C22C C21C 114.8(6)
C15C C16C N24C 127.2(6)
C15C C16C C17C 127.7(6)
N24C C16C C17C 104.8(5)
N22B C6B C7B 107.2(5)
N22B C6B C5B 126.1(6)
C7B C6B C5B 126.5(6)
C4B C5B C6B 133.0(6)
O3C1 C3C C2C 132.4(7)
O3C1 C3C C4C 119.6(8)
C2C C3C C4C 108.0(7)
C11B C12B C13B 104.4(7)
C11B C12B C21B 127.7(7)
C13B C12B C21B 127.8(7)
O25C C23C O24C 123.5(6)
O25C C23C C22C 124.1(7)
O24C C23C C22C 112.4(6)
Cl2S C1S Cl1S 114.9(8)

loop_
_geom_bond_atom_site_label_1
_geom_bond_atom_site_label_2
_geom_bond_distance
N24A C19A 1.353(9)
N24A C16A 1.388(9)
C82A O81A 1.465(8)
O2A1 C2A2 1.388(10)
O2A1 C2A 1.401(9)
N22A C9A 1.362(9)
N22A C6A 1.369(9)
O3A1 C3A 1.373(8)
O3A1 C3A2 1.375(9)
N23A C11A 1.357(8)
N23A C14A 1.389(8)
O24A C23A 1.329(9)
C72A O71A 1.430(8)
O8A5 C8A3 1.213(9)
N21B C1B 1.360(8)
N21B C4B 1.404(8)
N24B C19B 1.324(11)
N24B C16B 1.397(11)
C13A C14A 1.369(9)
C13A C12A 1.437(9)
C13A C31A 1.506(9)
O25A C23A 1.224(8)
C19A O19A 1.253(8)
C19A C18A 1.459(10)
N21A C1A 1.365(9)
N21A C4A 1.426(9)
C8A2 C8A3 1.509(10)
C8A2 C8A1 1.525(10)
O1A C1A 1.237(8)
N22C C9C 1.381(9)
N22C C6C 1.392(8)
C8A1 C8A 1.496(10)
O81A C18A 1.375(8)
C1A C2A 1.452(10)
O71A C17A 1.339(8)
C2A C3A 1.350(11)
O81B C18B 1.380(12)
O81B C82B 1.387(16)
C7A1 C7A 1.498(10)
C7C1 C7C 1.501(10)
C6A C5A 1.407(10)
C6A C7A 1.412(10)
O71B C17B 1.342(12)
O71B C72B 1.482(13)
C12A C11A 1.378(9)
C12A C21A 1.515(9)
O25B C23B 1.218(9)
C22A C23A 1.502(10)
C22A C21A 1.534(10)
O24B C23B 1.347(9)
C18A C17A 1.345(9)
N21C C1C 1.344(10)
N21C C4C 1.419(9)
O2C1 C2C 1.384(10)
O2C1 C2C2 1.426(11)
C8A C9A 1.406(10)
C8A C7A 1.418(10)
O19B C19B 1.292(12)
C5A C4A 1.351(10)
O8B4 C8B3 1.336(10)
C3A C4A 1.454(10)
C16A C15A 1.364(9)
C16A C17A 1.454(9)
O8A4 C8A3 1.328(9)
N23B C11B 1.369(9)
N23B C14B 1.406(10)
O24C C23C 1.330(8)
O25C C23C 1.223(8)
C10A C9A 1.491(10)
C10A C11A 1.497(10)
C15A C14A 1.429(9)
N23C C11C 1.359(8)
N23C C14C 1.375(8)
O71C C17C 1.343(8)
O71C C72C 1.437(8)
C12C C11C 1.385(9)
C12C C13C 1.427(10)
C12C C21C 1.500(10)
C21C C22C 1.501(11)
O1C C1C 1.251(9)
O81C C18C 1.391(8)
O81C C82C 1.407(9)
O8B5 C8B3 1.238(9)
N24C C19C 1.386(8)
N24C C16C 1.410(8)
O8C4 C8C3 1.302(8)
C7B1 C7B 1.482(9)
O19C C19C 1.248(8)
O8C5 C8C3 1.228(8)
O3B1 C3B 1.356(7)
O3B1 C3B2 1.445(8)
O2B1 C2B 1.372(8)
O2B1 C2B2 1.455(8)
C17B C18B 1.337(15)
C17B C16B 1.460(12)
C19B C18B 1.387(14)
C31B C13B 1.502(11)
O1B C1B 1.248(7)
C8B2 C8B3 1.411(12)
C8B2 C8B1 1.550(11)
C22B C23B 1.499(11)
C22B C21B 1.523(11)
O3C1 C3C 1.342(9)
O3C1 C3C2 1.442(9)
N22B C9B 1.361(8)
N22B C6B 1.382(8)
C16B C15B 1.319(12)
C15B C14B 1.466(12)
C8C2 C8C3 1.475(10)
C8C2 C8C1 1.534(11)
C2C C3C 1.360(11)
C2C C1C 1.467(11)
C5C C4C 1.340(10)
C5C C6C 1.441(10)
C21B C12B 1.478(11)
C13C C14C 1.391(9)
C13C C31C 1.476(9)
C8B1 C8B 1.508(9)
C8C1 C8C 1.511(11)
C10C C11C 1.491(10)
C10C C9C 1.512(9)
C9C C8C 1.359(10)
C14B C13B 1.367(11)
C11B C12B 1.366(10)
C11B C10B 1.501(10)
C13B C12B 1.472(11)
C7C C6C 1.364(10)
C7C C8C 1.438(10)
C17C C18C 1.343(9)
C17C C16C 1.454(9)
C2B C3B 1.361(9)
C2B C1B 1.455(9)
C19C C18C 1.435(10)
C4B C5B 1.365(9)
C4B C3B 1.449(9)
C4C C3C 1.481(11)
C14C C15C 1.432(9)
C10B C9B 1.497(9)
C8B C9B 1.394(9)
C8B C7B 1.404(9)
C15C C16C 1.335(9)
C7B C6B 1.392(9)
C22C C23C 1.488(10)
C6B C5B 1.424(9)
Cl1S C1S 1.721(12)
Cl2S C1S 1.688(13)

loop_
_geom_torsion_atom_site_label_1
_geom_torsion_atom_site_label_2
_geom_torsion_atom_site_label_3
_geom_torsion_atom_site_label_4
_geom_torsion
C16A N24A C19A O19A -179.1(7)
C16A N24A C19A C18A 0.9(8)
C8A3 C8A2 C8A1 C8A -59.0(9)
C4A N21A C1A O1A 174.4(6)
C4A N21A C1A C2A -3.4(7)
C2A2 O2A1 C2A C3A -3.1(13)
C2A2 O2A1 C2A C1A -179.4(6)
O1A C1A C2A C3A -174.8(7)
N21A C1A C2A C3A 3.0(8)
O1A C1A C2A O2A1 2.5(10)
N21A C1A C2A O2A1 -179.7(6)
C9A N22A C6A C5A -177.5(6)
C9A N22A C6A C7A -0.2(7)
C14A C13A C12A C11A 0.9(7)
C31A C13A C12A C11A 177.1(6)
C14A C13A C12A C21A -174.0(6)
C31A C13A C12A C21A 2.1(11)
C82A O81A C18A C17A 111.4(8)
C82A O81A C18A C19A -70.2(8)
O19A C19A C18A C17A 179.0(8)
N24A C19A C18A C17A -1.0(8)
O19A C19A C18A O81A 0.3(12)
N24A C19A C18A O81A -179.7(6)
C8A2 C8A1 C8A C9A 123.2(8)
C8A2 C8A1 C8A C7A -58.3(10)
N22A C6A C5A C4A -10.5(11)
C7A C6A C5A C4A 172.8(7)
C21A C22A C23A O25A -5.3(10)
C21A C22A C23A O24A 175.5(5)
O2A1 C2A C3A O3A1 -2.2(14)
C1A C2A C3A O3A1 174.2(6)
O2A1 C2A C3A C4A -178.0(8)
C1A C2A C3A C4A -1.5(8)
C3A2 O3A1 C3A C2A 100.3(9)
C3A2 O3A1 C3A C4A -84.4(8)
C19A N24A C16A C15A -178.9(7)
C19A N24A C16A C17A -0.4(8)
C11A C12A C21A C22A 113.7(8)
C13A C12A C21A C22A -72.3(9)
C23A C22A C21A C12A -74.9(8)
C8A1 C8A2 C8A3 O8A5 -15.1(10)
C8A1 C8A2 C8A3 O8A4 166.4(6)
C72A O71A C17A C18A 3.8(11)
C72A O71A C17A C16A -176.5(6)
O81A C18A C17A O71A -1.0(13)
C19A C18A C17A O71A -179.6(7)
O81A C18A C17A C16A 179.3(6)
C19A C18A C17A C16A 0.7(8)
C15A C16A C17A O71A -1.4(10)
N24A C16A C17A O71A -179.9(6)
C15A C16A C17A C18A 178.3(7)
N24A C16A C17A C18A -0.2(7)
N22A C6A C7A C8A 0.8(7)
C5A C6A C7A C8A 178.0(6)
N22A C6A C7A C7A1 -177.9(6)
C5A C6A C7A C7A1 -0.7(11)
C9A C8A C7A C6A -1.0(7)
C8A1 C8A C7A C6A -179.7(6)
C9A C8A C7A C7A1 177.7(6)
C8A1 C8A C7A C7A1 -1.0(11)
N24A C16A C15A C14A -2.5(12)
C17A C16A C15A C14A 179.3(6)
C6A N22A C9A C8A -0.4(7)
C6A N22A C9A C10A -177.2(6)
C7A C8A C9A N22A 0.9(7)
C8A1 C8A C9A N22A 179.6(6)
C7A C8A C9A C10A 177.1(7)
C8A1 C8A C9A C10A -4.2(12)
C11A C10A C9A N22A 56.5(8)
C11A C10A C9A C8A -119.4(8)
C14A N23A C11A C12A 0.1(7)
C14A N23A C11A C10A 179.8(6)
C13A C12A C11A N23A -0.6(7)
C21A C12A C11A N23A 174.3(6)
C13A C12A C11A C10A 179.7(7)
C21A C12A C11A C10A -5.4(12)
C9A C10A C11A N23A 53.2(9)
C9A C10A C11A C12A -127.2(8)
C6A C5A C4A N21A 170.2(6)
C6A C5A C4A C3A -7.5(13)
C1A N21A C4A C5A -175.9(6)
C1A N21A C4A C3A 2.5(7)
C2A C3A C4A C5A 177.5(8)
O3A1 C3A C4A C5A 1.5(12)
C2A C3A C4A N21A -0.5(7)
O3A1 C3A C4A N21A -176.4(6)
C12A C13A C14A N23A -0.9(7)
C31A C13A C14A N23A -176.9(6)
C12A C13A C14A C15A 172.3(6)
C31A C13A C14A C15A -3.7(11)
C11A N23A C14A C13A 0.5(7)
C11A N23A C14A C15A -173.1(6)
C16A C15A C14A C13A -167.9(7)
C16A C15A C14A N23A 4.2(11)
C11C C12C C21C C22C -114.8(8)
C13C C12C C21C C22C 68.0(9)
C72B O71B C17B C18B -14.6(15)
C72B O71B C17B C16B 168.6(9)
C16B N24B C19B O19B -180.0(7)
C16B N24B C19B C18B -4.5(10)
O71B C17B C18B O81B 4.9(17)
C16B C17B C18B O81B -178.2(8)
O71B C17B C18B C19B -179.8(9)
C16B C17B C18B C19B -2.9(10)
C82B O81B C18B C17B -118.3(14)
C82B O81B C18B C19B 67.3(14)
O19B C19B C18B C17B 179.6(9)
N24B C19B C18B C17B 4.6(11)
O19B C19B C18B O81B -5.0(16)
N24B C19B C18B O81B -179.9(8)
C8B1 C8B2 C8B3 O8B5 13.1(11)
C8B1 C8B2 C8B3 O8B4 -167.7(6)
C19B N24B C16B C15B 179.7(9)
C19B N24B C16B C17B 2.5(8)
C18B C17B C16B C15B -177.0(8)
O71B C17B C16B C15B 0.4(12)
C18B C17B C16B N24B 0.4(9)
O71B C17B C16B N24B 177.8(7)
N24B C16B C15B C14B 6.6(14)
C17B C16B C15B C14B -176.8(7)
C2C2 O2C1 C2C C3C -124.8(9)
C2C2 O2C1 C2C C1C 62.5(9)
C4C N21C C1C O1C -178.0(7)
C4C N21C C1C C2C 1.6(8)
C3C C2C C1C O1C 177.4(7)
O2C1 C2C C1C O1C -8.6(12)
C3C C2C C1C N21C -2.2(8)
O2C1 C2C C1C N21C 171.8(6)
C21B C22B C23B O25B -11.6(12)
C21B C22B C23B O24B 169.8(7)
C23B C22B C21B C12B 77.0(10)
C11C C12C C13C C14C 0.2(7)
C21C C12C C13C C14C 177.7(7)
C11C C12C C13C C31C -179.0(7)
C21C C12C C13C C31C -1.5(11)
C8B3 C8B2 C8B1 C8B 60.3(9)
C8C3 C8C2 C8C1 C8C 59.2(8)
C6C N22C C9C C8C 0.6(7)
C6C N22C C9C C10C -178.2(6)
C11C C10C C9C C8C 122.7(9)
C11C C10C C9C N22C -58.8(9)
C11B N23B C14B C13B -1.4(8)
C11B N23B C14B C15B 176.3(7)
C16B C15B C14B C13B 178.2(8)
C16B C15B C14B N23B 1.0(13)
C14B N23B C11B C12B -0.4(8)
C14B N23B C11B C10B -175.5(6)
N23B C14B C13B C12B 2.6(8)
C15B C14B C13B C12B -175.0(7)
N23B C14B C13B C31B 176.7(7)
C15B C14B C13B C31B -0.9(13)
N22C C9C C8C C7C -0.9(8)
C10C C9C C8C C7C 177.6(7)
N22C C9C C8C C8C1 176.2(6)
C10C C9C C8C C8C1 -5.3(13)
C6C C7C C8C C9C 0.8(8)
C7C1 C7C C8C C9C -177.4(6)
C6C C7C C8C C8C1 -176.3(7)
C7C1 C7C C8C C8C1 5.5(11)
C8C2 C8C1 C8C C9C -120.5(8)
C8C2 C8C1 C8C C7C 56.0(9)
C72C O71C C17C C18C -5.4(11)
C72C O71C C17C C16C 175.8(6)
C8C1 C8C2 C8C3 O8C5 25.5(10)
C8C1 C8C2 C8C3 O8C4 -155.5(6)
C2B2 O2B1 C2B C3B 129.9(7)
C2B2 O2B1 C2B C1B -55.5(8)
C8C C7C C6C N22C -0.4(7)
C7C1 C7C C6C N22C 177.7(6)
C8C C7C C6C C5C -176.3(6)
C7C1 C7C C6C C5C 1.9(11)
C9C N22C C6C C7C -0.1(7)
C9C N22C C6C C5C 175.8(6)
C4C C5C C6C C7C -168.8(8)
C4C C5C C6C N22C 16.0(12)
C16C N24C C19C O19C -179.0(6)
C16C N24C C19C C18C -0.3(7)
O71C C17C C18C O81C -9.4(13)
C16C C17C C18C O81C 169.5(7)
O71C C17C C18C C19C 179.5(7)
C16C C17C C18C C19C -1.7(8)
C82C O81C C18C C17C 123.0(8)
C82C O81C C18C C19C -66.8(9)
O19C C19C C18C C17C 179.8(7)
N24C C19C C18C C17C 1.2(8)
O19C C19C C18C O81C 7.9(12)
N24C C19C C18C O81C -170.6(6)
C1B N21B C4B C5B 174.2(6)
C1B N21B C4B C3B -4.9(7)
C6C C5C C4C N21C -172.1(7)
C6C C5C C4C C3C 9.6(14)
C1C N21C C4C C5C -179.2(7)
C1C N21C C4C C3C -0.4(8)
C14C N23C C11C C12C 0.2(7)
C14C N23C C11C C10C 179.8(6)
C13C C12C C11C N23C -0.3(7)
C21C C12C C11C N23C -177.9(6)
C13C C12C C11C C10C -179.8(7)
C21C C12C C11C C10C 2.6(12)
C9C C10C C11C N23C -46.4(9)
C9C C10C C11C C12C 133.1(8)
C4B N21B C1B O1B -173.3(6)
C4B N21B C1B C2B 5.6(7)
C3B C2B C1B O1B 174.8(6)
O2B1 C2B C1B O1B -0.7(11)
C3B C2B C1B N21B -4.0(7)
O2B1 C2B C1B N21B -179.5(6)
C11C N23C C14C C13C -0.1(7)
C11C N23C C14C C15C -178.1(6)
C12C C13C C14C N23C 0.0(7)
C31C C13C C14C N23C 179.1(6)
C12C C13C C14C C15C 177.8(6)
C31C C13C C14C C15C -3.0(11)
N23B C11B C10B C9B -55.3(8)
C12B C11B C10B C9B 130.8(8)
C8B2 C8B1 C8B C9B -122.9(8)
C8B2 C8B1 C8B C7B 55.3(10)
N23C C14C C15C C16C -6.4(11)
C13C C14C C15C C16C 176.1(7)
C6B N22B C9B C8B 1.2(7)
C6B N22B C9B C10B -178.3(6)
C7B C8B C9B N22B -1.1(7)
C8B1 C8B C9B N22B 177.4(6)
C7B C8B C9B C10B 178.4(7)
C8B1 C8B C9B C10B -3.1(12)
C11B C10B C9B N22B -58.3(8)
C11B C10B C9B C8B 122.3(8)
C9B C8B C7B C6B 0.5(7)
C8B1 C8B C7B C6B -178.0(6)
C9B C8B C7B C7B1 -176.0(6)
C8B1 C8B C7B C7B1 5.5(11)
C3B2 O3B1 C3B C2B -1.2(10)
C3B2 O3B1 C3B C4B 177.1(6)
O2B1 C2B C3B O3B1 -5.3(12)
C1B C2B C3B O3B1 179.5(6)
O2B1 C2B C3B C4B 176.3(6)
C1B C2B C3B C4B 1.1(7)
C5B C4B C3B O3B1 4.6(11)
N21B C4B C3B O3B1 -176.5(5)
C5B C4B C3B C2B -176.7(7)
N21B C4B C3B C2B 2.2(7)
C12C C21C C22C C23C 67.4(9)
C14C C15C C16C N24C -1.4(11)
C14C C15C C16C C17C 171.7(7)
C19C N24C C16C C15C 173.7(6)
C19C N24C C16C C17C -0.6(7)
O71C C17C C16C C15C 6.1(10)
C18C C17C C16C C15C -172.9(7)
O71C C17C C16C N24C -179.5(5)
C18C C17C C16C N24C 1.4(7)
C9B N22B C6B C7B -0.9(7)
C9B N22B C6B C5B 174.2(6)
C8B C7B C6B N22B 0.3(7)
C7B1 C7B C6B N22B 176.8(6)
C8B C7B C6B C5B -174.9(6)
C7B1 C7B C6B C5B 1.7(10)
N21B C4B C5B C6B -169.2(6)
C3B C4B C5B C6B 9.6(12)
N22B C6B C5B C4B 10.1(11)
C7B C6B C5B C4B -175.7(7)
C3C2 O3C1 C3C C2C 3.0(11)
C3C2 O3C1 C3C C4C -179.8(6)
O2C1 C2C C3C O3C1 5.8(14)
C1C C2C C3C O3C1 179.3(7)
O2C1 C2C C3C C4C -171.6(7)
C1C C2C C3C C4C 1.9(8)
C5C C4C C3C O3C1 -0.2(12)
N21C C4C C3C O3C1 -178.7(6)
C5C C4C C3C C2C 177.6(8)
N21C C4C C3C C2C -1.0(8)
N23B C11B C12B C13B 1.9(7)
C10B C11B C12B C13B 176.2(7)
N23B C11B C12B C21B -173.7(7)
C10B C11B C12B C21B 0.6(12)
C14B C13B C12B C11B -2.8(8)
C31B C13B C12B C11B -177.1(7)
C14B C13B C12B C21B 172.8(7)
C31B C13B C12B C21B -1.5(12)
C22B C21B C12B C11B -107.8(9)
C22B C21B C12B C13B 77.5(10)
C21C C22C C23C O25C 9.4(10)
C21C C22C C23C O24C -172.7(6)
